data_1100516
loop_
_publ_author_name
'Aurich, Hans G\"unter'
'Soeberdt, Michael'
'Harms, Klaus'

_publ_section_title
;
 Formation of enantiopure \b-amino alcohols with a
 3-oxa-2,7-diazabicyclo[3.3.0]octane framework
;
_journal_coden_ASTM TETRAB
_journal_issue 5
_journal_name_full Tetrahedron
_journal_page_first 1249
_journal_page_last 1270
_journal_paper_doi 10.1016/s0040-4020(98)01117-x
_journal_volume 55
_journal_year 1999
_chemical_formula_sum 'C25 H32 N2 O2'
_space_group_IT_number 19
_symmetry_cell_setting orthorhombic
_symmetry_Int_Tables_number 19
_symmetry_space_group_name_Hall 'P 2ac 2ab'
_symmetry_space_group_name_H-M 'P 21 21 21'
_cell_angle_alpha 90
_cell_angle_beta 90
_cell_angle_gamma 90
_cell_formula_units_Z 4
_cell_length_a 6.376(1)
_cell_length_b 18.155(2)
_cell_length_c 19.422(1)
_cod_database_code 1100516

loop_
_symmetry_equiv_pos_site_id
_symmetry_equiv_pos_as_xyz
1 x,y,z
2 1/2-x,-y,1/2+z
3 1/2+x,1/2-y,-z
4 -x,1/2+y,1/2-z

loop_
_atom_site_label
_atom_site_type_symbol
_atom_site_fract_x
_atom_site_fract_y
_atom_site_fract_z
N1 N 0.1579(4) 0.51012(12) 0.91827(11)
N2 N 0.1498(4) 0.39525(13) 1.04386(12)
O1 O 0.2581(4) 0.58016(10) 0.93932(10)
O2 O 0.2806(3) 0.26086(11) 1.01117(11)
C1 C 0.3070(5) 0.45360(15) 0.94397(14)
C2 C 0.3075(5) 0.56697(16) 1.00961(14)
C3 C 0.4005(5) 0.48851(15) 1.00955(14)
C4 C 0.3292(5) 0.43937(16) 1.06962(15)
C5 C 0.1973(5) 0.38347(15) 0.97081(14)
C6 C 0.3486(5) 0.31679(15) 0.96525(15)
C7 C 0.3531(5) 0.28702(15) 0.89255(15)
C8 C 0.5245(6) 0.2985(2) 0.84986(19)
C9 C 0.5195(7) 0.2741(3) 0.7817(2)
C10 C 0.3464(8) 0.2383(2) 0.7566(2)
C11 C 0.1766(7) 0.22563(19) 0.79900(18)
C12 C 0.1799(6) 0.24953(16) 0.86642(17)
C13 C 0.4589(5) 0.62445(15) 1.03562(15)
C14 C 0.4253(6) 0.65833(18) 1.09860(16)
C15 C 0.5728(7) 0.70771(19) 1.1240(2)
C16 C 0.7491(7) 0.72433(19) 1.08768(19)
C17 C 0.7835(7) 0.69140(19) 1.02502(19)
C18 C 0.6384(6) 0.64159(17) 0.99898(17)
C19 C 0.1333(6) 0.51623(17) 0.84233(15)
C20 C -0.0327(8) 0.5752(2) 0.8297(2)
C21 C 0.3369(8) 0.5356(3) 0.8047(2)
C22 C 0.0508(8) 0.4429(2) 0.8161(2)
C23 C -0.0596(5) 0.42861(18) 1.05418(15)
C24 C -0.1033(5) 0.44449(19) 1.12805(17)
C25 C -0.1676(6) 0.5084(2) 1.1512(2)
H1 H 0.213(7) 0.284(2) 1.042(2)
H2 H 0.415(5) 0.4426(15) 0.9076(15)
H3 H 0.174(5) 0.5690(16) 1.0363(14)
H4 H 0.557(5) 0.4921(15) 1.0049(14)
H5 H 0.451(5) 0.4029(17) 1.0865(16)
H6 H 0.284(5) 0.4666(16) 1.1075(15)
H7 H 0.061(5) 0.3727(16) 0.9440(15)
H8 H 0.501(7) 0.3311(19) 0.9793(18)
H9 H 0.639(5) 0.3210(16) 0.8680(14)
H10 H 0.640(8) 0.290(3) 0.753(2)
H11 H 0.360(7) 0.222(2) 0.708(2)
H12 H 0.048(6) 0.1980(19) 0.7815(17)
H13 H 0.058(6) 0.2432(19) 0.8958(18)
H14 H 0.294(7) 0.6471(19) 1.1231(17)
H15 H 0.551(7) 0.729(2) 1.166(2)
H16 H 0.838(6) 0.757(2) 1.1079(19)
H17 H 0.900(7) 0.700(2) 0.9965(19)
H18 H 0.674(6) 0.6172(19) 0.9542(18)
H19 H -0.167(10) 0.564(3) 0.861(3)
H20 H 0.025(7) 0.624(2) 0.847(2)
H21 H -0.048(7) 0.579(2) 0.780(2)
H22 H 0.319(9) 0.539(3) 0.753(3)
H23 H 0.385(10) 0.584(3) 0.823(3)
H24 H 0.463(9) 0.500(3) 0.811(3)
H25 H -0.081(7) 0.430(2) 0.842(2)
H26 H 0.002(6) 0.448(2) 0.7719(19)
H27 H 0.149(7) 0.400(2) 0.8237(18)
H28 H -0.166(6) 0.3915(18) 1.0385(16)
H29 H -0.088(5) 0.4740(16) 1.0246(14)
H30 H -0.068(6) 0.4042(19) 1.1591(19)
H31 H -0.194(6) 0.5173(19) 1.2021(19)
H32 H -0.182(12) 0.548(4) 1.115(4)

loop_
_atom_type_symbol
_atom_type_radius_bond
C 0.68
H 0.23
N 0.68
O 0.68
